data_4061618
_journal_name_full Organometallics
_journal_paper_doi 10.1021/om050426s
_journal_year 2005
_chemical_formula_moiety 'C18 H38 Al N Si3'
_chemical_formula_sum 'C18 H38 Al N Si3'
_chemical_formula_weight 379.74
_space_group_IT_number 2
_space_group_name_Hall '-P 1'
_space_group_name_H-M_alt 'P -1'
_symmetry_cell_setting triclinic
_symmetry_space_group_name_Hall '-P 1'
_symmetry_space_group_name_H-M 'P -1'
_cell_angle_alpha 85.4238(8)
_cell_angle_beta 75.5482(9)
_cell_angle_gamma 62.6172(8)
_cell_formula_units_Z 2
_cell_length_a 8.8068(2)
_cell_length_b 8.9623(2)
_cell_length_c 17.2181(4)
_cell_measurement_temperature 173(2)
_cell_volume 1167.59(5)
_diffrn_ambient_temperature 173(2)
_exptl_crystal_density_diffrn 1.080
_cod_original_sg_symbol_Hall '-P  1'
_cod_database_code 4061618

loop_
_symmetry_equiv_pos_as_xyz
'x, y, z'
'-x, -y, -z'

loop_
_atom_site_label
_atom_site_type_symbol
_atom_site_fract_x
_atom_site_fract_y
_atom_site_fract_z
_atom_site_U_iso_or_equiv
_atom_site_adp_type
_atom_site_occupancy
_atom_site_symmetry_multiplicity
_atom_site_calc_flag
_atom_site_refinement_flags
_atom_site_disorder_assembly
_atom_site_disorder_group
Al1 Al 0.32774(9) 0.16699(7) 0.19289(4) 0.02391(17) Uani 1 1 d . . .
N1 N 0.2689(3) 0.3757(2) 0.12975(11) 0.0274(4) Uani 1 1 d . . .
Si1 Si 0.12881(8) 0.49531(7) 0.28783(4) 0.02336(15) Uani 1 1 d . . .
Si2 Si 0.51194(8) 0.28105(7) 0.29770(4) 0.02485(16) Uani 1 1 d . . .
Si3 Si 0.23899(8) 0.15627(7) 0.38495(4) 0.02581(16) Uani 1 1 d . . .
C2 C 0.3060(4) 0.3785(3) 0.04917(14) 0.0397(6) Uani 1 1 d . . .
H2 H 0.3694 0.2749 0.0188 0.048 Uiso 1 1 calc R . .
C3 C 0.2551(4) 0.5268(3) 0.00914(16) 0.0515(8) Uani 1 1 d . . .
H3 H 0.2829 0.5254 -0.0479 0.062 Uiso 1 1 calc R . .
C4 C 0.1640(4) 0.6756(3) 0.05291(17) 0.0540(8) Uani 1 1 d . . .
H4 H 0.1282 0.7792 0.0265 0.065 Uiso 1 1 calc R . .
C5 C 0.1239(4) 0.6746(3) 0.13626(16) 0.0427(7) Uani 1 1 d . . .
H5 H 0.0596 0.7778 0.1670 0.051 Uiso 1 1 calc R . .
C6 C 0.1779(3) 0.5224(3) 0.17483(13) 0.0276(5) Uani 1 1 d . . .
C7 C 0.2987(3) 0.2774(2) 0.29851(12) 0.0206(4) Uani 1 1 d . . .
C8 C 0.1333(3) 0.6754(3) 0.33357(16) 0.0369(6) Uani 1 1 d . . .
H8A H 0.0396 0.7815 0.3215 0.055 Uiso 1 1 calc R . .
H8B H 0.2478 0.6741 0.3113 0.055 Uiso 1 1 calc R . .
H8C H 0.1150 0.6649 0.3919 0.055 Uiso 1 1 calc R . .
C9 C -0.1072(3) 0.5403(3) 0.31275(16) 0.0361(6) Uani 1 1 d . . .
H9A H -0.1770 0.6497 0.2924 0.054 Uiso 1 1 calc R . .
H9B H -0.1502 0.5424 0.3711 0.054 Uiso 1 1 calc R . .
H9C H -0.1184 0.4524 0.2878 0.054 Uiso 1 1 calc R . .
C10 C 0.5882(3) 0.3762(3) 0.20412(15) 0.0361(6) Uani 1 1 d . . .
H10A H 0.6999 0.3743 0.2049 0.054 Uiso 1 1 calc R . .
H10B H 0.4994 0.4927 0.2019 0.054 Uiso 1 1 calc R . .
H10C H 0.6049 0.3112 0.1569 0.054 Uiso 1 1 calc R . .
C11 C 0.5062(3) 0.4027(3) 0.38393(16) 0.0410(6) Uani 1 1 d . . .
H11A H 0.5388 0.4916 0.3629 0.062 Uiso 1 1 calc R . .
H11B H 0.5897 0.3264 0.4146 0.062 Uiso 1 1 calc R . .
H11C H 0.3871 0.4532 0.4190 0.062 Uiso 1 1 calc R . .
C12 C 0.6974(3) 0.0648(3) 0.29930(16) 0.0362(6) Uani 1 1 d . . .
H12A H 0.8092 0.0709 0.2870 0.054 Uiso 1 1 calc R . .
H12B H 0.7010 -0.0090 0.2591 0.054 Uiso 1 1 calc R . .
H12C H 0.6788 0.0198 0.3527 0.054 Uiso 1 1 calc R . .
C13 C 0.2710(4) 0.2041(4) 0.48194(15) 0.0473(7) Uani 1 1 d . . .
H13A H 0.2306 0.1427 0.5249 0.071 Uiso 1 1 calc R . .
H13B H 0.2030 0.3252 0.4950 0.071 Uiso 1 1 calc R . .
H13C H 0.3963 0.1695 0.4767 0.071 Uiso 1 1 calc R . .
C14 C 0.0058(3) 0.1889(4) 0.41026(17) 0.0472(7) Uani 1 1 d . . .
H14A H -0.0060 0.1058 0.4486 0.071 Uiso 1 1 calc R . .
H14B H -0.0252 0.1756 0.3613 0.071 Uiso 1 1 calc R . .
H14C H -0.0734 0.3024 0.4341 0.071 Uiso 1 1 calc R . .
C15 C 0.3761(4) -0.0760(3) 0.36463(17) 0.0433(7) Uani 1 1 d . . .
H15A H 0.3366 -0.1357 0.4088 0.065 Uiso 1 1 calc R . .
H15B H 0.5000 -0.1060 0.3601 0.065 Uiso 1 1 calc R . .
H15C H 0.3636 -0.1079 0.3143 0.065 Uiso 1 1 calc R . .
C16 C 0.5627(3) -0.0003(3) 0.12671(13) 0.0305(5) Uani 1 1 d . . .
H16A H 0.5606 0.0146 0.0693 0.046 Uiso 1 1 calc R . .
H16B H 0.6548 0.0265 0.1350 0.046 Uiso 1 1 calc R . .
C17 C 0.1392(3) 0.1057(3) 0.18819(14) 0.0297(5) Uani 1 1 d . . .
H17A H 0.1678 -0.0061 0.2112 0.045 Uiso 1 1 calc R . .
H17B H 0.0269 0.1878 0.2227 0.045 Uiso 1 1 calc R . .
C18 C 0.6150(4) -0.1837(3) 0.14466(18) 0.0551(8) Uani 1 1 d . . .
H18A H 0.7255 -0.2550 0.1066 0.083 Uiso 1 1 calc R . .
H18B H 0.5222 -0.2109 0.1394 0.083 Uiso 1 1 calc R . .
H18C H 0.6312 -0.2035 0.1995 0.083 Uiso 1 1 calc R . .
C19 C 0.1115(4) 0.1003(4) 0.10525(18) 0.0560(8) Uani 1 1 d . . .
H19A H 0.0156 0.0708 0.1093 0.084 Uiso 1 1 calc R . .
H19B H 0.2200 0.0158 0.0709 0.084 Uiso 1 1 calc R . .
H19C H 0.0809 0.2109 0.0819 0.084 Uiso 1 1 calc R . .

loop_
_atom_site_aniso_label
_atom_site_aniso_U_11
_atom_site_aniso_U_22
_atom_site_aniso_U_33
_atom_site_aniso_U_23
_atom_site_aniso_U_13
_atom_site_aniso_U_12
Al1 0.0279(4) 0.0220(3) 0.0219(3) 0.0020(2) -0.0073(3) -0.0109(3)
N1 0.0344(11) 0.0290(10) 0.0227(10) 0.0065(7) -0.0107(8) -0.0165(8)
Si1 0.0220(3) 0.0213(3) 0.0254(3) 0.0013(2) -0.0077(3) -0.0078(2)
Si2 0.0207(3) 0.0257(3) 0.0300(3) 0.0043(2) -0.0084(3) -0.0114(2)
Si3 0.0258(3) 0.0300(3) 0.0234(3) 0.0079(2) -0.0075(3) -0.0144(3)
C2 0.0563(18) 0.0406(14) 0.0266(13) 0.0071(10) -0.0130(12) -0.0250(12)
C3 0.086(2) 0.0544(17) 0.0273(14) 0.0170(12) -0.0220(15) -0.0409(16)
C4 0.089(2) 0.0389(15) 0.0444(17) 0.0211(12) -0.0317(16) -0.0330(15)
C5 0.0592(19) 0.0301(13) 0.0405(15) 0.0106(11) -0.0218(14) -0.0184(12)
C6 0.0281(13) 0.0268(11) 0.0309(12) 0.0062(9) -0.0135(10) -0.0126(9)
C7 0.0192(11) 0.0214(10) 0.0210(11) 0.0022(8) -0.0059(9) -0.0089(8)
C8 0.0371(15) 0.0244(12) 0.0472(16) -0.0030(10) -0.0139(12) -0.0097(10)
C9 0.0210(13) 0.0353(13) 0.0452(15) 0.0012(11) -0.0089(11) -0.0066(10)
C10 0.0302(14) 0.0393(13) 0.0432(15) 0.0113(11) -0.0096(11) -0.0206(11)
C11 0.0356(15) 0.0472(15) 0.0467(16) -0.0036(12) -0.0157(13) -0.0205(12)
C12 0.0241(13) 0.0345(13) 0.0500(16) 0.0097(11) -0.0145(11) -0.0117(10)
C13 0.0595(19) 0.0643(18) 0.0249(14) 0.0093(12) -0.0114(13) -0.0343(15)
C14 0.0352(16) 0.0648(18) 0.0449(16) 0.0225(14) -0.0095(13) -0.0287(14)
C15 0.0471(17) 0.0340(13) 0.0531(17) 0.0139(11) -0.0129(14) -0.0234(12)
C16 0.0310(13) 0.0283(11) 0.0250(12) -0.0070(9) -0.0035(10) -0.0080(9)
C17 0.0359(14) 0.0315(12) 0.0299(13) 0.0029(9) -0.0128(11) -0.0200(10)
C18 0.061(2) 0.0382(15) 0.0493(18) -0.0091(12) -0.0200(15) -0.0033(13)
C19 0.071(2) 0.070(2) 0.0516(19) 0.0091(15) -0.0301(16) -0.0466(18)

loop_
_geom_bond_atom_site_label_1
_geom_bond_atom_site_label_2
_geom_bond_distance
_geom_bond_site_symmetry_2
_geom_bond_publ_flag
Al1 C17 1.994(2) . ?
Al1 N1 2.0034(18) . ?
Al1 C16 2.017(2) . ?
Al1 C7 2.043(2) . ?
N1 C2 1.345(3) . ?
N1 C6 1.363(3) . ?
Si1 C7 1.865(2) . ?
Si1 C9 1.865(2) . ?
Si1 C8 1.872(2) . ?
Si1 C6 1.906(2) . ?
Si2 C12 1.878(2) . ?
Si2 C10 1.882(2) . ?
Si2 C11 1.888(2) . ?
Si2 C7 1.889(2) . ?
Si3 C15 1.873(2) . ?
Si3 C13 1.874(3) . ?
Si3 C14 1.875(3) . ?
Si3 C7 1.884(2) . ?
C2 C3 1.379(3) . ?
C2 H2 0.9500 . ?
C3 C4 1.365(4) . ?
C3 H3 0.9500 . ?
C4 C5 1.390(4) . ?
C4 H4 0.9500 . ?
C5 C6 1.394(3) . ?
C5 H5 0.9500 . ?
C8 H8A 0.9800 . ?
C8 H8B 0.9800 . ?
C8 H8C 0.9800 . ?
C9 H9A 0.9800 . ?
C9 H9B 0.9800 . ?
C9 H9C 0.9800 . ?
C10 H10A 0.9800 . ?
C10 H10B 0.9800 . ?
C10 H10C 0.9800 . ?
C11 H11A 0.9800 . ?
C11 H11B 0.9800 . ?
C11 H11C 0.9800 . ?
C12 H12A 0.9800 . ?
C12 H12B 0.9800 . ?
C12 H12C 0.9800 . ?
C13 H13A 0.9800 . ?
C13 H13B 0.9800 . ?
C13 H13C 0.9800 . ?
C14 H14A 0.9800 . ?
C14 H14B 0.9800 . ?
C14 H14C 0.9800 . ?
C15 H15A 0.9800 . ?
C15 H15B 0.9800 . ?
C15 H15C 0.9800 . ?
C16 C18 1.517(3) . ?
C16 H16A 0.9900 . ?
C16 H16B 0.9900 . ?
C17 C19 1.516(3) . ?
C17 H17A 0.9900 . ?
C17 H17B 0.9900 . ?
C18 H18A 0.9800 . ?
C18 H18B 0.9800 . ?
C18 H18C 0.9800 . ?
C19 H19A 0.9800 . ?
C19 H19B 0.9800 . ?
C19 H19C 0.9800 . ?
